data_7719845
loop_
_publ_author_name
'Heurix, Madeleine'
'Harmach, Petr'
'Torvisco, Ana'
'Fischer, Roland C.'
'Wiech, Mathias'
'C&#xed;sa&#x159;ov&#xe1;, Ivana'
'Gescheidt, Georg'
'&#x160;t&#x11b;pni&#x10d;ka, Petr'
'Haas, Michael'

_publ_section_title
;
 Synthesis, structure, photochemical and electrochemical properties of
 &#x3b1;-germyl ferrocenyl ketones.
;
_journal_issue 47
_journal_name_full 'Dalton transactions (Cambridge, England : 2003)'
_journal_page_first 17611
_journal_page_last 17620
_journal_paper_doi 10.1039/d5dt02029h
_journal_volume 54
_journal_year 2025
_chemical_formula_moiety 'C44 H36 Fe4 Ge O4, [+ solvents]'
_chemical_formula_sum 'C44 H36 Fe4 Ge O4'
_chemical_formula_weight 924.72
_space_group_crystal_system monoclinic
_space_group_IT_number 15
_space_group_name_Hall '-C 2yc'
_space_group_name_H-M_alt 'C 1 2/c 1'
_atom_sites_solution_hydrogens geom
_atom_sites_solution_primary iterative
_audit_creation_date 2025-07-31
_audit_creation_method
;
Olex2 1.5-ac7-014
(compiled 2025.02.27 svn.r6f4c0eaf for Rigaku Oxford Diffraction, GUI svn.r7171)
;
_audit_update_record
;
2025-08-04 deposited with the CCDC.	2025-09-16 downloaded from the CCDC.
;
_cell_angle_alpha 90
_cell_angle_beta 101.9230(19)
_cell_angle_gamma 90
_cell_formula_units_Z 4
_cell_length_a 14.0890(3)
_cell_length_b 16.1723(2)
_cell_length_c 21.2268(4)
_cell_measurement_reflns_used 16040
_cell_measurement_temperature 100.00(10)
_cell_measurement_theta_max 74.2700
_cell_measurement_theta_min 4.1930
_cell_volume 4732.22(15)
_computing_cell_refinement 'CrysAlisPro 1.171.43.143a (Rigaku OD, 2024)'
_computing_data_collection 'CrysAlisPro system (CCD 43.143a 64-bit (release 25-10-2024))'
_computing_data_reduction 'CrysAlisPro 1.171.43.143a (Rigaku OD, 2024)'
_computing_molecular_graphics 'Olex2 1.5-ac7-014 (Dolomanov et al., 2009)'
_computing_publication_material 'Olex2 1.5-ac7-014 (Dolomanov et al., 2009)'
_computing_structure_refinement 'XL  (Sheldrick, 2008)'
_computing_structure_solution 'olex2.solve 1.5-ac7-014 (Bourhis et al., 2015)'
_diffrn_ambient_environment N~2~
_diffrn_ambient_temperature 100.00(10)
_diffrn_detector 'Hybrid Pixel Array Detector'
_diffrn_detector_area_resol_mean 10.0000
_diffrn_detector_type 'HyPix-Arc 100'
_diffrn_measured_fraction_theta_full 0.994
_diffrn_measured_fraction_theta_max 0.978
_diffrn_measurement_details
;
List of Runs (angles in degrees, time in seconds):

  # Type    Start    End  Width  t~exp~   \w     \q     \k     \f   Frames
#--------------------------------------------------------------------------
  1  \w    -51.00 -11.00   0.50    3.00    --    0.00 123.00  80.26   80
  2  \w    -38.00  -6.00   0.50    3.00    --    8.00 115.00 117.56   64
  3  \w      0.00  26.00   0.50    3.00    --   24.00  76.00 -63.33   52
  4  \w   -128.00 -12.00   0.50    3.00    --  -51.57 -19.00 -30.00  232
  5  \w   -139.00 -47.00   0.50    3.00    --  -64.00 -54.00  96.58  184
  6  \w   -105.00 -13.00   0.50    3.00    --  -80.25  77.00-120.00  184
  7  \w    -71.00  -7.00   0.50    3.00    --  -80.25  61.00  90.00  128
  8  \w   -151.00 -87.00   0.50    3.00    --  -80.25-125.00-150.00  128
  9  \w    -51.00  -4.00   0.50    3.00    --  -80.25  45.00 -30.00   94
 10  \w   -105.00 -13.00   0.50    3.00    --  -80.25  77.00  30.00  184
 11  \w    -85.00 -13.00   0.50    3.00    --  -80.25 125.00-150.00  144
 12  \w    -85.00 -13.00   0.50    3.00    --  -80.25 125.00-150.00  144
 13  \w    -35.00  -2.00   0.50    3.00    --  -80.25  30.00-180.00   66
 14  \w   -162.00 -87.00   0.50   12.00    --  -88.50 -59.00  41.66  150
 15  \w     34.00  71.00   0.50   12.00    --  106.74 -61.00  90.00   74
 16  \w     36.00 112.00   0.50   12.00    --  106.74-125.00  90.00  152
 17  \w     34.00  71.00   0.50   12.00    --  106.74 -61.00 120.00   74
 18  \w     36.00 112.00   0.50   12.00    --  106.74-125.00-120.00  152
 19  \w     92.00 178.00   0.50   12.00    --  106.74  45.00  90.00  172
 20  \w     40.00 105.00   0.50   12.00    --  106.74 -95.00  30.00  130
 21  \w     34.00  71.00   0.50   12.00    --  106.74 -61.00-120.00   74
 22  \w    101.00 174.00   0.50   12.00    --  106.74  77.00   0.00  146
 23  \w     40.00 105.00   0.50   12.00    --  106.74 -95.00 120.00  130
 24  \w     40.00 105.00   0.50   12.00    --  106.74 -95.00-120.00  130
 25  \w     90.00 178.00   0.50   12.00    --  106.74  30.00 150.00  176
 26  \w     36.00 112.00   0.50   12.00    --  106.74-125.00-120.00  152
 27  \w     34.00  71.00   0.50   12.00    --  106.74 -61.00 -30.00   74
 28  \w     92.00 178.00   0.50   12.00    --  106.74  45.00 -30.00  172
 29  \w     36.00 112.00   0.50   12.00    --  106.74-125.00  60.00  152
 30  \w     92.00 178.00   0.50   12.00    --  106.74  45.00 -30.00  172
 31  \w     40.00 105.00   0.50   12.00    --  106.74 -95.00 -30.00  130
 32  \w     40.00 105.00   0.50   12.00    --  106.74 -77.00  60.00  130
 33  \w    101.00 174.00   0.50   12.00    --  106.74  77.00-150.00  146
 34  \w     90.00 178.00   0.50   12.00    --  106.74  30.00 -90.00  176
 35  \w     40.00 105.00   0.50   12.00    --  106.74 -77.00 150.00  130
 36  \w     34.00  71.00   0.50   12.00    --  106.74 -61.00 150.00   74
 37  \w     91.00 178.00   0.50   12.00    --  106.74  61.00 120.00  174
 38  \w     40.00 105.00   0.50   12.00    --  106.74 -95.00-150.00  130
 39  \w     36.00 112.00   0.50   12.00    --  106.74-125.00 -30.00  152
 40  \w     41.00 108.00   0.50   12.00    --  110.00-110.00 114.00  134
 41  \w    -48.00 -22.00   0.50    3.00    --  -40.00 -61.00 161.30   52
 42  \w   -143.00 -58.00   0.50    3.00    --  -68.00 -52.00-147.53  170
;
_diffrn_measurement_device 'four-circle diffractometer'
_diffrn_measurement_device_type 'XtaLAB Synergy, Dualflex, HyPix-Arc 100'
_diffrn_measurement_method '\w scans'
_diffrn_orient_matrix_type 'CrysAlisPro convention (1999,Acta A55,543-557)'
_diffrn_orient_matrix_UB_11 0.0321803000
_diffrn_orient_matrix_UB_12 0.0180631000
_diffrn_orient_matrix_UB_13 -0.0637581000
_diffrn_orient_matrix_UB_21 -0.1066365000
_diffrn_orient_matrix_UB_22 -0.0019763000
_diffrn_orient_matrix_UB_23 -0.0361623000
_diffrn_orient_matrix_UB_31 -0.0084694000
_diffrn_orient_matrix_UB_32 0.0935093000
_diffrn_orient_matrix_UB_33 0.0115171000
_diffrn_radiation_monochromator mirror
_diffrn_radiation_probe x-ray
_diffrn_radiation_type 'Cu K\a'
_diffrn_radiation_wavelength 1.54184
_diffrn_reflns_av_R_equivalents 0.0621
_diffrn_reflns_av_unetI/netI 0.0349
_diffrn_reflns_Laue_measured_fraction_full 0.994
_diffrn_reflns_Laue_measured_fraction_max 0.978
_diffrn_reflns_limit_h_max 17
_diffrn_reflns_limit_h_min -17
_diffrn_reflns_limit_k_max 20
_diffrn_reflns_limit_k_min -15
_diffrn_reflns_limit_l_max 26
_diffrn_reflns_limit_l_min -25
_diffrn_reflns_number 35621
_diffrn_reflns_point_group_measured_fraction_full 0.994
_diffrn_reflns_point_group_measured_fraction_max 0.978
_diffrn_reflns_theta_full 67.684
_diffrn_reflns_theta_max 79.069
_diffrn_reflns_theta_min 4.214
_diffrn_source 'micro-focus sealed X-ray tube'
_diffrn_source_type 'PhotonJet (Cu) X-ray Source'
_exptl_absorpt_coefficient_mu 10.598
_exptl_absorpt_correction_T_max 0.811
_exptl_absorpt_correction_T_min 0.589
_exptl_absorpt_correction_type gaussian
_exptl_absorpt_process_details
;
CrysAlisPro 1.171.43.143a (Rigaku Oxford Diffraction, 2024)
Numerical absorption correction based on gaussian integration over
a multifaceted crystal model
Empirical absorption correction using spherical harmonics,
implemented in SCALE3 ABSPACK scaling algorithm.
;
_exptl_crystal_colour red
_exptl_crystal_colour_primary red
_exptl_crystal_density_diffrn 1.298
_exptl_crystal_description block
_exptl_crystal_F_000 1872
_exptl_crystal_size_max 0.187
_exptl_crystal_size_mid 0.138
_exptl_crystal_size_min 0.106
_refine_diff_density_max 0.769
_refine_diff_density_min -0.639
_refine_diff_density_rms 0.111
_refine_ls_extinction_method none
_refine_ls_goodness_of_fit_ref 1.068
_refine_ls_hydrogen_treatment constr
_refine_ls_matrix_type full
_refine_ls_number_parameters 240
_refine_ls_number_reflns 5010
_refine_ls_number_restraints 0
_refine_ls_restrained_S_all 1.068
_refine_ls_R_factor_all 0.0681
_refine_ls_R_factor_gt 0.0573
_refine_ls_shift/su_max 0.001
_refine_ls_shift/su_mean 0.000
_refine_ls_structure_factor_coef Fsqd
_refine_ls_weighting_details 'w=1/[\s^2^(Fo^2^)+(0.0891P)^2^+21.1666P] where P=(Fo^2^+2Fc^2^)/3'
_refine_ls_weighting_scheme calc
_refine_ls_wR_factor_gt 0.1584
_refine_ls_wR_factor_ref 0.1662
_reflns_Friedel_coverage 0.000
_reflns_number_gt 4168
_reflns_number_total 5010
_reflns_threshold_expression 'I > 2\s(I)'
_cod_data_source_file d5dt02029h2.cif
_cod_data_source_block at1608-mk69
_cod_depositor_comments 'Adding full bibliography for 7719844--7719848.cif.'
_cod_original_cell_volume 4732.21(15)
_cod_database_code 7719845
_shelx_shelxl_version_number 2019/3
_chemical_oxdiff_formula C43H42GeO5FeCl
_chemical_oxdiff_usercomment MHX69
_shelx_space_group_comment
;
The symmetry employed for this shelxl refinement is uniquely defined
by the following loop, which should always be used as a source of
symmetry information in preference to the above space-group names.
They are only intended as comments.
;
_shelx_estimated_absorpt_t_max 0.400
_shelx_estimated_absorpt_t_min 0.242
_olex2_refinement_description
;
1. Fixed Uiso
 At 1.2 times of:
  All C(H) groups
2.a Aromatic/amide H refined with riding coordinates:
 C4(H4), C5(H5), C6(H6), C7(H7), C8(H8), C9(H9), C10(H10), C11(H11), C12(H12),
 C14(H14), C15(H15), C16(H16), C17(H17), C18(H18), C19(H19), C20(H20), C21(H21),
  C22(H22)
;
_smtbx_masks_void_probe_radius 1.2
_smtbx_masks_void_truncation_radius 1.2
_olex2_submission_special_instructions 'No special instructions were received'
_oxdiff_exptl_absorpt_empirical_details
;
Empirical correction (ABSPACK) includes:
- Absorption correction using spherical harmonics
- Frame scaling
- B-factor correction
;
_oxdiff_exptl_absorpt_empirical_full_max 3.171
_oxdiff_exptl_absorpt_empirical_full_min 0.472

loop_
_space_group_symop_operation_xyz
'x, y, z'
'-x, y, -z+1/2'
'x+1/2, y+1/2, z'
'-x+1/2, y+1/2, -z+1/2'
'-x, -y, -z'
'x, -y, z-1/2'
'-x+1/2, -y+1/2, -z'
'x+1/2, -y+1/2, z-1/2'

loop_
_atom_site_label
_atom_site_type_symbol
_atom_site_fract_x
_atom_site_fract_y
_atom_site_fract_z
_atom_site_U_iso_or_equiv
_atom_site_adp_type
_atom_site_occupancy
_atom_site_site_symmetry_order
_atom_site_calc_flag
_atom_site_refinement_flags_posn
_atom_site_refinement_flags_adp
_atom_site_refinement_flags_occupancy
_atom_site_disorder_assembly
_atom_site_disorder_group
Ge1 Ge 0.500000 0.52960(4) 0.250000 0.03156(18) Uani 1 2 d S T P . .
Fe1 Fe 0.58036(6) 0.63990(4) 0.43931(3) 0.03310(18) Uani 1 1 d . . . . .
Fe2 Fe 0.22240(5) 0.42619(5) 0.26333(3) 0.03479(19) Uani 1 1 d . . . . .
O1 O 0.6166(3) 0.6681(2) 0.26679(16) 0.0464(9) Uani 1 1 d . . . . .
O2 O 0.4956(3) 0.3886(2) 0.3218(2) 0.0634(12) Uani 1 1 d . . . . .
C1 C 0.5975(4) 0.6105(3) 0.2992(2) 0.0337(9) Uani 1 1 d . . . . .
C2 C 0.4425(4) 0.4486(3) 0.3041(3) 0.0436(12) Uani 1 1 d . . . . .
C3 C 0.6443(3) 0.6019(3) 0.3667(2) 0.0323(9) Uani 1 1 d . . . . .
C4 C 0.6380(3) 0.5349(3) 0.4094(2) 0.0332(9) Uani 1 1 d . . . . .
H4 H 0.605044 0.484004 0.398443 0.040 Uiso 1 1 calc R U . . .
C5 C 0.6905(4) 0.5586(3) 0.4719(2) 0.0392(10) Uani 1 1 d . . . . .
H5 H 0.698439 0.525842 0.509763 0.047 Uiso 1 1 calc R U . . .
C6 C 0.7289(4) 0.6392(3) 0.4679(2) 0.0413(11) Uani 1 1 d . . . . .
H6 H 0.767117 0.669425 0.502396 0.050 Uiso 1 1 calc R U . . .
C7 C 0.7002(4) 0.6666(3) 0.4032(2) 0.0372(10) Uani 1 1 d . . . . .
H7 H 0.715321 0.718566 0.386839 0.045 Uiso 1 1 calc R U . . .
C8 C 0.4408(4) 0.6139(3) 0.4451(2) 0.0413(11) Uani 1 1 d . . . . .
H8 H 0.408578 0.562470 0.435213 0.050 Uiso 1 1 calc R U . . .
C9 C 0.4944(4) 0.6375(3) 0.5057(2) 0.0454(12) Uani 1 1 d . . . . .
H9 H 0.504902 0.605004 0.543816 0.054 Uiso 1 1 calc R U . . .
C10 C 0.5305(4) 0.7195(3) 0.5000(3) 0.0477(13) Uani 1 1 d . . . . .
H10 H 0.569346 0.751010 0.533423 0.057 Uiso 1 1 calc R U . . .
C11 C 0.4977(4) 0.7448(3) 0.4353(3) 0.0435(11) Uani 1 1 d . . . . .
H11 H 0.510418 0.796732 0.417812 0.052 Uiso 1 1 calc R U . . .
C12 C 0.4429(4) 0.6798(3) 0.4012(2) 0.0426(11) Uani 1 1 d . . . . .
H12 H 0.412811 0.680034 0.356759 0.051 Uiso 1 1 calc R U . . .
C13 C 0.3497(4) 0.4570(3) 0.3227(2) 0.0403(11) Uani 1 1 d . . . . .
C14 C 0.2842(4) 0.5258(3) 0.3144(2) 0.0426(11) Uani 1 1 d . . . . .
H14 H 0.295447 0.577894 0.296633 0.051 Uiso 1 1 calc R U . . .
C15 C 0.2003(5) 0.5035(4) 0.3370(3) 0.0511(13) Uani 1 1 d . . . . .
H15 H 0.146176 0.538224 0.337937 0.061 Uiso 1 1 calc R U . . .
C16 C 0.2111(5) 0.4190(4) 0.3582(2) 0.0513(14) Uani 1 1 d . . . . .
H16 H 0.164830 0.387623 0.374887 0.062 Uiso 1 1 calc R U . . .
C17 C 0.3023(4) 0.3907(4) 0.3500(2) 0.0456(12) Uani 1 1 d . . . . .
H17 H 0.328320 0.337117 0.360649 0.055 Uiso 1 1 calc R U . . .
C18 C 0.1823(4) 0.4580(3) 0.1682(2) 0.0398(11) Uani 1 1 d . . . . .
H18 H 0.190983 0.510342 0.149853 0.048 Uiso 1 1 calc R U . . .
C19 C 0.2482(4) 0.3922(3) 0.1755(2) 0.0393(10) Uani 1 1 d . . . . .
H19 H 0.309545 0.392325 0.163492 0.047 Uiso 1 1 calc R U . . .
C20 C 0.2068(4) 0.3244(3) 0.2044(2) 0.0390(10) Uani 1 1 d . . . . .
H20 H 0.235857 0.271786 0.214627 0.047 Uiso 1 1 calc R U . . .
C21 C 0.1156(4) 0.3497(3) 0.2149(2) 0.0425(11) Uani 1 1 d . . . . .
H21 H 0.072067 0.317245 0.233259 0.051 Uiso 1 1 calc R U . . .
C22 C 0.1007(4) 0.4333(3) 0.1927(2) 0.0418(11) Uani 1 1 d . . . . .
H22 H 0.045478 0.466392 0.194250 0.050 Uiso 1 1 calc R U . . .

loop_
_atom_site_aniso_label
_atom_site_aniso_U_11
_atom_site_aniso_U_22
_atom_site_aniso_U_33
_atom_site_aniso_U_23
_atom_site_aniso_U_13
_atom_site_aniso_U_12
Ge1 0.0381(4) 0.0235(3) 0.0331(4) 0.000 0.0074(3) 0.000
Fe1 0.0458(4) 0.0278(3) 0.0268(3) -0.0007(3) 0.0101(3) -0.0021(3)
Fe2 0.0377(4) 0.0373(4) 0.0295(4) 0.0006(3) 0.0072(3) -0.0076(3)
O1 0.072(3) 0.0353(18) 0.0318(17) 0.0024(13) 0.0105(17) -0.0184(17)
O2 0.042(2) 0.038(2) 0.104(4) 0.032(2) 0.000(2) -0.0046(16)
C1 0.045(3) 0.028(2) 0.030(2) -0.0045(17) 0.0121(19) -0.0100(18)
C2 0.042(3) 0.033(2) 0.051(3) 0.007(2) -0.004(2) -0.011(2)
C3 0.038(2) 0.030(2) 0.032(2) -0.0024(17) 0.0135(19) -0.0015(18)
C4 0.039(2) 0.027(2) 0.036(2) -0.0025(17) 0.0129(19) -0.0022(17)
C5 0.045(3) 0.032(2) 0.041(2) 0.0069(19) 0.009(2) 0.002(2)
C6 0.047(3) 0.038(3) 0.036(2) -0.0033(19) 0.004(2) -0.006(2)
C7 0.045(3) 0.028(2) 0.039(2) -0.0010(18) 0.011(2) -0.0038(19)
C8 0.043(3) 0.046(3) 0.037(2) -0.002(2) 0.015(2) 0.000(2)
C9 0.061(3) 0.048(3) 0.031(2) 0.000(2) 0.019(2) -0.001(2)
C10 0.067(4) 0.045(3) 0.036(3) -0.012(2) 0.022(2) -0.003(3)
C11 0.054(3) 0.032(2) 0.047(3) -0.003(2) 0.017(2) 0.009(2)
C12 0.051(3) 0.043(3) 0.035(2) 0.000(2) 0.012(2) 0.008(2)
C13 0.043(3) 0.045(3) 0.030(2) 0.0029(19) -0.0010(19) -0.014(2)
C14 0.047(3) 0.040(3) 0.037(2) -0.011(2) 0.001(2) -0.011(2)
C15 0.055(3) 0.066(4) 0.034(3) -0.015(2) 0.012(2) -0.013(3)
C16 0.059(3) 0.067(4) 0.030(2) 0.001(2) 0.015(2) -0.018(3)
C17 0.047(3) 0.055(3) 0.032(2) 0.011(2) 0.002(2) -0.013(2)
C18 0.046(3) 0.042(3) 0.026(2) 0.0023(18) -0.0059(19) -0.009(2)
C19 0.042(3) 0.045(3) 0.032(2) -0.0052(19) 0.010(2) -0.010(2)
C20 0.044(3) 0.039(2) 0.032(2) 0.0008(19) 0.002(2) -0.010(2)
C21 0.039(3) 0.046(3) 0.041(3) -0.005(2) 0.005(2) -0.017(2)
C22 0.041(3) 0.047(3) 0.033(2) -0.003(2) -0.003(2) 0.003(2)

loop_
_atom_type_symbol
_atom_type_description
_atom_type_scat_dispersion_real
_atom_type_scat_dispersion_imag
_atom_type_scat_source
C C 0.0181 0.0091 'International Tables Vol C Tables 4.2.6.8 and 6.1.1.4'
H H 0.0000 0.0000 'International Tables Vol C Tables 4.2.6.8 and 6.1.1.4'
Fe Fe -1.1336 3.1974 'International Tables Vol C Tables 4.2.6.8 and 6.1.1.4'
Ge Ge -1.0885 0.8855 'International Tables Vol C Tables 4.2.6.8 and 6.1.1.4'
O O 0.0492 0.0322 'International Tables Vol C Tables 4.2.6.8 and 6.1.1.4'

loop_
_exptl_crystal_face_index_h
_exptl_crystal_face_index_k
_exptl_crystal_face_index_l
_exptl_crystal_face_perp_dist
2 -1 2 0.0694
1 1 1 0.0646
-1 -1 -1 0.0556
-1 2 0 0.0552
2 -1 1 0.0665
2 2 1 0.0580
-1 1 0 0.0443
1 0 0 0.0477
-2 2 1 0.0484
2 1 0 0.0499
-1 -1 0 0.0572
-2 -1 0 0.0559
-2 -1 1 0.0689
1 -2 -1 0.0711
-1 1 2 0.0781
1 1 -2 0.0472
-1 -2 2 0.0867
-1 0 2 0.0745
1 -2 -2 0.0631

loop_
_geom_angle_atom_site_label_1
_geom_angle_atom_site_label_2
_geom_angle_atom_site_label_3
_geom_angle
_geom_angle_site_symmetry_1
_geom_angle_site_symmetry_3
_geom_angle_publ_flag
C1 Ge1 C1 99.5(3) . 2_655 ?
C2 Ge1 C1 113.8(2) . 2_655 ?
C2 Ge1 C1 115.78(19) . . ?
C2 Ge1 C1 115.78(19) 2_655 2_655 ?
C2 Ge1 C1 113.8(2) 2_655 . ?
C2 Ge1 C2 99.1(3) . 2_655 ?
C3 Fe1 C4 41.04(17) . . ?
C3 Fe1 C5 68.74(19) . . ?
C3 Fe1 C6 68.8(2) . . ?
C3 Fe1 C7 41.26(18) . . ?
C3 Fe1 C8 124.56(19) . . ?
C3 Fe1 C9 159.6(2) . . ?
C3 Fe1 C10 158.5(2) . . ?
C3 Fe1 C11 123.7(2) . . ?
C3 Fe1 C12 109.09(19) . . ?
C4 Fe1 C5 41.0(2) . . ?
C4 Fe1 C6 68.92(19) . . ?
C4 Fe1 C7 69.24(18) . . ?
C4 Fe1 C8 107.3(2) . . ?
C4 Fe1 C9 122.0(2) . . ?
C4 Fe1 C10 158.5(2) . . ?
C4 Fe1 C11 159.4(2) . . ?
C4 Fe1 C12 123.0(2) . . ?
C5 Fe1 C6 40.56(19) . . ?
C5 Fe1 C10 121.9(2) . . ?
C5 Fe1 C11 158.8(2) . . ?
C5 Fe1 C12 158.3(2) . . ?
C7 Fe1 C5 68.5(2) . . ?
C7 Fe1 C6 40.6(2) . . ?
C7 Fe1 C8 161.8(2) . . ?
C7 Fe1 C9 156.9(2) . . ?
C7 Fe1 C10 121.5(2) . . ?
C7 Fe1 C11 108.5(2) . . ?
C7 Fe1 C12 125.1(2) . . ?
C8 Fe1 C5 121.4(2) . . ?
C8 Fe1 C6 156.5(2) . . ?
C8 Fe1 C9 40.2(2) . . ?
C8 Fe1 C10 68.3(2) . . ?
C8 Fe1 C11 68.1(2) . . ?
C8 Fe1 C12 40.7(2) . . ?
C9 Fe1 C5 105.8(2) . . ?
C9 Fe1 C6 120.6(2) . . ?
C9 Fe1 C10 41.1(2) . . ?
C9 Fe1 C11 68.3(2) . . ?
C9 Fe1 C12 68.3(2) . . ?
C10 Fe1 C6 106.2(2) . . ?
C10 Fe1 C11 40.5(2) . . ?
C11 Fe1 C6 123.5(2) . . ?
C12 Fe1 C6 160.5(2) . . ?
C12 Fe1 C10 68.3(2) . . ?
C12 Fe1 C11 40.4(2) . . ?
C13 Fe2 C14 41.3(2) . . ?
C13 Fe2 C15 68.6(2) . . ?
C13 Fe2 C16 69.1(2) . . ?
C13 Fe2 C17 41.71(19) . . ?
C13 Fe2 C18 125.4(2) . . ?
C13 Fe2 C19 109.3(2) . . ?
C13 Fe2 C20 123.0(2) . . ?
C13 Fe2 C21 157.1(2) . . ?
C13 Fe2 C22 161.1(2) . . ?
C14 Fe2 C15 40.2(2) . . ?
C14 Fe2 C16 68.5(2) . . ?
C14 Fe2 C18 109.1(2) . . ?
C14 Fe2 C19 124.1(2) . . ?
C14 Fe2 C20 160.1(2) . . ?
C14 Fe2 C21 158.9(2) . . ?
C16 Fe2 C15 40.7(2) . . ?
C17 Fe2 C14 69.2(2) . . ?
C17 Fe2 C15 68.2(3) . . ?
C17 Fe2 C16 40.3(2) . . ?
C17 Fe2 C18 162.3(2) . . ?
C17 Fe2 C19 125.4(2) . . ?
C17 Fe2 C20 107.2(2) . . ?
C17 Fe2 C21 119.7(2) . . ?
C17 Fe2 C22 155.3(2) . . ?
C18 Fe2 C15 122.6(2) . . ?
C18 Fe2 C16 156.8(2) . . ?
C18 Fe2 C19 40.0(2) . . ?
C18 Fe2 C20 68.1(2) . . ?
C18 Fe2 C21 68.5(2) . . ?
C19 Fe2 C15 158.5(2) . . ?
C19 Fe2 C16 160.2(2) . . ?
C19 Fe2 C20 41.06(19) . . ?
C19 Fe2 C21 68.4(2) . . ?
C20 Fe2 C15 158.3(2) . . ?
C20 Fe2 C16 122.1(2) . . ?
C20 Fe2 C21 40.2(2) . . ?
C21 Fe2 C15 122.1(2) . . ?
C21 Fe2 C16 105.0(2) . . ?
C22 Fe2 C14 123.4(2) . . ?
C22 Fe2 C15 106.6(2) . . ?
C22 Fe2 C16 120.0(2) . . ?
C22 Fe2 C18 40.6(2) . . ?
C22 Fe2 C19 68.0(2) . . ?
C22 Fe2 C20 68.2(2) . . ?
C22 Fe2 C21 41.0(2) . . ?
O1 C1 Ge1 114.0(3) . . ?
O1 C1 C3 121.3(4) . . ?
C3 C1 Ge1 124.6(3) . . ?
O2 C2 Ge1 113.1(4) . . ?
O2 C2 C13 121.1(5) . . ?
C13 C2 Ge1 125.8(4) . . ?
C1 C3 Fe1 122.4(3) . . ?
C4 C3 Fe1 69.7(2) . . ?
C4 C3 C1 128.5(4) . . ?
C4 C3 C7 108.1(4) . . ?
C7 C3 Fe1 69.6(3) . . ?
C7 C3 C1 123.2(4) . . ?
Fe1 C4 H4 126.3 . . ?
C3 C4 Fe1 69.3(2) . . ?
C3 C4 H4 126.4 . . ?
C3 C4 C5 107.3(4) . . ?
C5 C4 Fe1 69.6(3) . . ?
C5 C4 H4 126.4 . . ?
Fe1 C5 H5 126.4 . . ?
C4 C5 Fe1 69.3(3) . . ?
C4 C5 H5 125.6 . . ?
C6 C5 Fe1 70.2(3) . . ?
C6 C5 C4 108.7(4) . . ?
C6 C5 H5 125.6 . . ?
Fe1 C6 H6 127.2 . . ?
C5 C6 Fe1 69.2(3) . . ?
C5 C6 H6 126.0 . . ?
C5 C6 C7 107.9(4) . . ?
C7 C6 Fe1 69.1(3) . . ?
C7 C6 H6 126.0 . . ?
Fe1 C7 H7 126.1 . . ?
C3 C7 Fe1 69.1(3) . . ?
C3 C7 H7 126.0 . . ?
C6 C7 Fe1 70.3(3) . . ?
C6 C7 C3 108.0(4) . . ?
C6 C7 H7 126.0 . . ?
Fe1 C8 H8 126.1 . . ?
C9 C8 Fe1 69.9(3) . . ?
C9 C8 H8 125.7 . . ?
C9 C8 C12 108.5(5) . . ?
C12 C8 Fe1 69.8(3) . . ?
C12 C8 H8 125.7 . . ?
Fe1 C9 H9 126.0 . . ?
C8 C9 Fe1 69.8(3) . . ?
C8 C9 H9 126.1 . . ?
C8 C9 C10 107.9(5) . . ?
C10 C9 Fe1 69.6(3) . . ?
C10 C9 H9 126.1 . . ?
Fe1 C10 H10 126.1 . . ?
C9 C10 Fe1 69.3(3) . . ?
C9 C10 H10 126.3 . . ?
C11 C10 Fe1 69.9(3) . . ?
C11 C10 C9 107.4(5) . . ?
C11 C10 H10 126.3 . . ?
Fe1 C11 H11 126.6 . . ?
C10 C11 Fe1 69.6(3) . . ?
C10 C11 H11 125.8 . . ?
C12 C11 Fe1 69.6(3) . . ?
C12 C11 C10 108.5(5) . . ?
C12 C11 H11 125.8 . . ?
Fe1 C12 H12 125.9 . . ?
C8 C12 Fe1 69.5(3) . . ?
C8 C12 H12 126.1 . . ?
C11 C12 Fe1 70.0(3) . . ?
C11 C12 C8 107.7(5) . . ?
C11 C12 H12 126.1 . . ?
C2 C13 Fe2 122.6(4) . . ?
C14 C13 Fe2 69.5(3) . . ?
C14 C13 C2 129.4(4) . . ?
C14 C13 C17 106.6(5) . . ?
C17 C13 Fe2 69.2(3) . . ?
C17 C13 C2 123.9(5) . . ?
Fe2 C14 H14 125.3 . . ?
C13 C14 Fe2 69.2(3) . . ?
C13 C14 H14 125.5 . . ?
C15 C14 Fe2 71.5(3) . . ?
C15 C14 C13 108.9(5) . . ?
C15 C14 H14 125.5 . . ?
Fe2 C15 H15 128.2 . . ?
C14 C15 Fe2 68.4(3) . . ?
C14 C15 H15 126.1 . . ?
C14 C15 C16 107.9(5) . . ?
C16 C15 Fe2 68.9(3) . . ?
C16 C15 H15 126.1 . . ?
Fe2 C16 H16 126.4 . . ?
C15 C16 Fe2 70.3(3) . . ?
C15 C16 H16 126.0 . . ?
C17 C16 Fe2 68.9(3) . . ?
C17 C16 C15 108.1(5) . . ?
C17 C16 H16 126.0 . . ?
Fe2 C17 H17 125.9 . . ?
C13 C17 Fe2 69.1(3) . . ?
C13 C17 H17 125.7 . . ?
C16 C17 Fe2 70.8(3) . . ?
C16 C17 C13 108.5(5) . . ?
C16 C17 H17 125.7 . . ?
Fe2 C18 H18 126.5 . . ?
C19 C18 Fe2 70.0(3) . . ?
C19 C18 H18 125.8 . . ?
C19 C18 C22 108.4(4) . . ?
C22 C18 Fe2 69.2(3) . . ?
C22 C18 H18 125.8 . . ?
Fe2 C19 H19 125.9 . . ?
C18 C19 Fe2 70.0(3) . . ?
C18 C19 H19 126.0 . . ?
C18 C19 C20 108.0(4) . . ?
C20 C19 Fe2 69.6(3) . . ?
C20 C19 H19 126.0 . . ?
Fe2 C20 H20 126.3 . . ?
C19 C20 Fe2 69.3(3) . . ?
C19 C20 H20 126.0 . . ?
C21 C20 Fe2 70.0(3) . . ?
C21 C20 C19 108.1(5) . . ?
C21 C20 H20 126.0 . . ?
Fe2 C21 H21 126.6 . . ?
C20 C21 Fe2 69.9(3) . . ?
C20 C21 H21 126.3 . . ?
C20 C21 C22 107.4(4) . . ?
C22 C21 Fe2 68.8(3) . . ?
C22 C21 H21 126.3 . . ?
Fe2 C22 H22 125.3 . . ?
C18 C22 Fe2 70.2(3) . . ?
C18 C22 C21 108.2(5) . . ?
C18 C22 H22 125.9 . . ?
C21 C22 Fe2 70.2(3) . . ?
C21 C22 H22 125.9 . . ?

loop_
_geom_bond_atom_site_label_1
_geom_bond_atom_site_label_2
_geom_bond_distance
_geom_bond_site_symmetry_2
_geom_bond_publ_flag
Ge1 C1 2.024(4) 2_655 ?
Ge1 C1 2.024(4) . ?
Ge1 C2 2.019(5) 2_655 ?
Ge1 C2 2.019(5) . ?
Fe1 C3 2.033(4) . ?
Fe1 C4 2.039(4) . ?
Fe1 C5 2.043(5) . ?
Fe1 C6 2.056(6) . ?
Fe1 C7 2.040(5) . ?
Fe1 C8 2.039(5) . ?
Fe1 C9 2.040(5) . ?
Fe1 C10 2.045(5) . ?
Fe1 C11 2.049(5) . ?
Fe1 C12 2.043(5) . ?
Fe2 C13 2.030(5) . ?
Fe2 C14 2.034(5) . ?
Fe2 C15 2.075(5) . ?
Fe2 C16 2.056(5) . ?
Fe2 C17 2.032(5) . ?
Fe2 C18 2.047(5) . ?
Fe2 C19 2.047(5) . ?
Fe2 C20 2.051(5) . ?
Fe2 C21 2.053(5) . ?
Fe2 C22 2.034(5) . ?
O1 C1 1.221(5) . ?
O2 C2 1.236(6) . ?
C1 C3 1.455(6) . ?
C2 C13 1.447(8) . ?
C3 C4 1.428(6) . ?
C3 C7 1.435(6) . ?
C4 H4 0.9500 . ?
C4 C5 1.430(7) . ?
C5 H5 0.9500 . ?
C5 C6 1.421(7) . ?
C6 H6 0.9500 . ?
C6 C7 1.421(7) . ?
C7 H7 0.9500 . ?
C8 H8 0.9500 . ?
C8 C9 1.403(7) . ?
C8 C12 1.421(7) . ?
C9 H9 0.9500 . ?
C9 C10 1.434(8) . ?
C10 H10 0.9500 . ?
C10 C11 1.415(8) . ?
C11 H11 0.9500 . ?
C11 C12 1.413(8) . ?
C12 H12 0.9500 . ?
C13 C14 1.433(8) . ?
C13 C17 1.446(7) . ?
C14 H14 0.9500 . ?
C14 C15 1.411(8) . ?
C15 H15 0.9500 . ?
C15 C16 1.438(9) . ?
C16 H16 0.9500 . ?
C16 C17 1.408(9) . ?
C17 H17 0.9500 . ?
C18 H18 0.9500 . ?
C18 C19 1.399(7) . ?
C18 C22 1.416(7) . ?
C19 H19 0.9500 . ?
C19 C20 1.437(7) . ?
C20 H20 0.9500 . ?
C20 C21 1.409(8) . ?
C21 H21 0.9500 . ?
C21 C22 1.433(7) . ?
C22 H22 0.9500 . ?

loop_
_geom_torsion_atom_site_label_1
_geom_torsion_atom_site_label_2
_geom_torsion_atom_site_label_3
_geom_torsion_atom_site_label_4
_geom_torsion
_geom_torsion_site_symmetry_1
_geom_torsion_site_symmetry_2
_geom_torsion_site_symmetry_3
_geom_torsion_site_symmetry_4
_geom_torsion_publ_flag
Ge1 C1 C3 Fe1 -83.5(4) . . . . ?
Ge1 C1 C3 C4 5.3(7) . . . . ?
Ge1 C1 C3 C7 -169.1(4) . . . . ?
Ge1 C2 C13 Fe2 81.4(5) . . . . ?
Ge1 C2 C13 C14 -7.9(8) . . . . ?
Ge1 C2 C13 C17 166.9(4) . . . . ?
Fe1 C3 C4 C5 -59.5(3) . . . . ?
Fe1 C3 C7 C6 59.8(4) . . . . ?
Fe1 C4 C5 C6 -59.3(4) . . . . ?
Fe1 C5 C6 C7 -58.4(4) . . . . ?
Fe1 C6 C7 C3 -59.1(3) . . . . ?
Fe1 C8 C9 C10 59.5(4) . . . . ?
Fe1 C8 C12 C11 -59.8(4) . . . . ?
Fe1 C9 C10 C11 59.8(4) . . . . ?
Fe1 C10 C11 C12 58.9(4) . . . . ?
Fe1 C11 C12 C8 59.5(4) . . . . ?
Fe2 C13 C14 C15 60.7(3) . . . . ?
Fe2 C13 C17 C16 -60.0(4) . . . . ?
Fe2 C14 C15 C16 57.7(4) . . . . ?
Fe2 C15 C16 C17 58.8(4) . . . . ?
Fe2 C16 C17 C13 59.0(3) . . . . ?
Fe2 C18 C19 C20 59.5(3) . . . . ?
Fe2 C18 C22 C21 -60.1(3) . . . . ?
Fe2 C19 C20 C21 59.4(3) . . . . ?
Fe2 C20 C21 C22 58.8(3) . . . . ?
Fe2 C21 C22 C18 60.2(3) . . . . ?
O1 C1 C3 Fe1 98.1(5) . . . . ?
O1 C1 C3 C4 -173.1(5) . . . . ?
O1 C1 C3 C7 12.5(7) . . . . ?
O2 C2 C13 Fe2 -99.6(6) . . . . ?
O2 C2 C13 C14 171.2(5) . . . . ?
O2 C2 C13 C17 -14.1(8) . . . . ?
C1 C3 C4 Fe1 -115.9(5) . . . . ?
C1 C3 C4 C5 -175.4(4) . . . . ?
C1 C3 C7 Fe1 116.1(4) . . . . ?
C1 C3 C7 C6 175.9(4) . . . . ?
C2 C13 C14 Fe2 116.0(5) . . . . ?
C2 C13 C14 C15 176.7(5) . . . . ?
C2 C13 C17 Fe2 -116.1(5) . . . . ?
C2 C13 C17 C16 -176.1(5) . . . . ?
C3 C4 C5 Fe1 59.3(3) . . . . ?
C3 C4 C5 C6 -0.1(6) . . . . ?
C4 C3 C7 Fe1 -59.3(3) . . . . ?
C4 C3 C7 C6 0.5(5) . . . . ?
C4 C5 C6 Fe1 58.8(3) . . . . ?
C4 C5 C6 C7 0.4(6) . . . . ?
C5 C6 C7 Fe1 58.5(4) . . . . ?
C5 C6 C7 C3 -0.6(6) . . . . ?
C7 C3 C4 Fe1 59.2(3) . . . . ?
C7 C3 C4 C5 -0.3(5) . . . . ?
C8 C9 C10 Fe1 -59.6(4) . . . . ?
C8 C9 C10 C11 0.2(6) . . . . ?
C9 C8 C12 Fe1 59.4(4) . . . . ?
C9 C8 C12 C11 -0.5(6) . . . . ?
C9 C10 C11 Fe1 -59.4(4) . . . . ?
C9 C10 C11 C12 -0.5(6) . . . . ?
C10 C11 C12 Fe1 -58.9(4) . . . . ?
C10 C11 C12 C8 0.6(6) . . . . ?
C12 C8 C9 Fe1 -59.3(4) . . . . ?
C12 C8 C9 C10 0.2(6) . . . . ?
C13 C14 C15 Fe2 -59.3(3) . . . . ?
C13 C14 C15 C16 -1.6(6) . . . . ?
C14 C13 C17 Fe2 59.7(3) . . . . ?
C14 C13 C17 C16 -0.3(6) . . . . ?
C14 C15 C16 Fe2 -57.4(4) . . . . ?
C14 C15 C16 C17 1.4(6) . . . . ?
C15 C16 C17 Fe2 -59.6(4) . . . . ?
C15 C16 C17 C13 -0.7(6) . . . . ?
C17 C13 C14 Fe2 -59.5(3) . . . . ?
C17 C13 C14 C15 1.2(6) . . . . ?
C18 C19 C20 Fe2 -59.8(3) . . . . ?
C18 C19 C20 C21 -0.3(5) . . . . ?
C19 C18 C22 Fe2 59.2(3) . . . . ?
C19 C18 C22 C21 -0.9(5) . . . . ?
C19 C20 C21 Fe2 -59.0(3) . . . . ?
C19 C20 C21 C22 -0.2(5) . . . . ?
C20 C21 C22 Fe2 -59.5(3) . . . . ?
C20 C21 C22 C18 0.7(6) . . . . ?
C22 C18 C19 Fe2 -58.8(3) . . . . ?
C22 C18 C19 C20 0.8(5) . . . . ?

loop_
_exptl_oxdiff_crystal_face_indexfrac_h
_exptl_oxdiff_crystal_face_indexfrac_k
_exptl_oxdiff_crystal_face_indexfrac_l
_exptl_oxdiff_crystal_face_x
_exptl_oxdiff_crystal_face_y
_exptl_oxdiff_crystal_face_z
1.9940 -1.0027 2.0084 -0.0820 -0.2833 -0.0875
0.9948 0.9969 1.0081 -0.0143 -0.1445 0.0964
-0.9948 -0.9969 -1.0081 0.0143 0.1445 -0.0964
-1.0010 1.9987 -0.0012 0.0040 0.1028 0.1954
1.9958 -1.0018 1.0093 -0.0182 -0.2473 -0.0990
1.9913 1.9946 1.0172 0.0353 -0.2531 0.1814
-0.9995 0.9999 -0.0038 -0.0139 0.1047 0.1019
0.9980 -0.0011 0.0064 0.0317 -0.1067 -0.0085
-2.0008 1.9990 0.9915 -0.0915 0.1736 0.2153
1.9946 0.9967 0.0155 0.0812 -0.2152 0.0765
-0.9965 -0.9977 -0.0090 -0.0495 0.1086 -0.0850
-1.9946 -0.9967 -0.0155 -0.0812 0.2152 -0.0765
-1.9964 -0.9975 0.9836 -0.1450 0.1793 -0.0650
1.0028 -1.9979 -0.9979 0.0598 -0.0669 -0.2068
-1.0031 0.9982 1.9944 -0.1414 0.0329 0.1248
1.0001 0.9995 -1.9891 0.1771 -0.0367 0.0621
-0.9986 -1.9983 1.9865 -0.1949 0.0386 -0.1555
-1.0016 -0.0006 1.9917 -0.1592 0.0348 0.0314
1.0046 -1.9970 -1.9970 0.1236 -0.0310 -0.2182

loop_
_smtbx_masks_void_nr
_smtbx_masks_void_average_x
_smtbx_masks_void_average_y
_smtbx_masks_void_average_z
_smtbx_masks_void_volume
_smtbx_masks_void_count_electrons
_smtbx_masks_void_content
1 -0.922 -0.050 -0.835 1519.4 673.7 '8 ?'
